data_1519750
loop_
_publ_author_name
'Butler, Ian R.'
'Horton, Peter N.'
'Hursthouse, Michael B.'
'Coles, Simon J.'

_publ_section_title
;
 C16H24N2Ru
;
_journal_name_full 'Crystal Structure Report Archive'
_journal_page_first 1103
_journal_year 2005
_chemical_formula_sum 'C16 H24 N2 Ru'
_chemical_formula_weight 345.44
_space_group_IT_number 61
_symmetry_cell_setting orthorhombic
_symmetry_space_group_name_Hall '-P 2ac 2ab'
_symmetry_space_group_name_H-M 'P b c a'
_atom_sites_solution_hydrogens geom
_atom_sites_solution_primary direct
_atom_sites_solution_secondary difmap
_cell_angle_alpha 90.00
_cell_angle_beta 90.00
_cell_angle_gamma 90.00
_cell_formula_units_Z 8
_cell_length_a 7.747(9)
_cell_length_b 15.519(18)
_cell_length_c 25.745(8)
_cell_measurement_reflns_used 3163
_cell_measurement_temperature 120(2)
_cell_measurement_theta_max 27.485
_cell_measurement_theta_min 2.910
_cell_volume 3095(5)
_computing_cell_refinement 'DENZO (Otwinowski & Minor, 1997) & COLLECT (Hooft, R.W.W., 1998)'
_computing_data_collection 'COLLECT (Hooft, R.W.W., 1998)'
_computing_data_reduction 'DENZO (Otwinowski & Minor, 1997) & COLLECT (Hooft, R.W.W., 1998)'
_computing_molecular_graphics 'ORTEP3 for Windows (Farrugia, 1997)'
_computing_structure_refinement 'SHELXL-97 (Sheldrick, 1997b)'
_computing_structure_solution 'SHELXS-97 (Sheldrick, 1997a)'
_diffrn_ambient_temperature 120(2)
_diffrn_detector_area_resol_mean 9.091
_diffrn_measured_fraction_theta_full 0.959
_diffrn_measured_fraction_theta_max 0.959
_diffrn_measurement_device_type 'Bruker-Nonius 95mm CCD camera on \k-goniostat'
_diffrn_measurement_method '\f & \w scans'
_diffrn_radiation_monochromator '10cm confocal mirrors'
_diffrn_radiation_source 'Bruker-Nonius FR591 rotating anode'
_diffrn_radiation_type MoK\a
_diffrn_radiation_wavelength 0.71073
_diffrn_reflns_av_R_equivalents 0.1721
_diffrn_reflns_av_sigmaI/netI 0.2068
_diffrn_reflns_limit_h_max 9
_diffrn_reflns_limit_h_min -7
_diffrn_reflns_limit_k_max 19
_diffrn_reflns_limit_k_min -19
_diffrn_reflns_limit_l_max 21
_diffrn_reflns_limit_l_min -33
_diffrn_reflns_number 13333
_diffrn_reflns_theta_full 27.48
_diffrn_reflns_theta_max 27.48
_diffrn_reflns_theta_min 3.04
_exptl_absorpt_coefficient_mu 1.002
_exptl_absorpt_correction_T_max 0.9802
_exptl_absorpt_correction_T_min 0.8402
_exptl_absorpt_correction_type multi-scan
_exptl_absorpt_process_details 'SADABS V2.10 (Sheldrick, G.M., 2003)'
_exptl_crystal_colour colourless
_exptl_crystal_density_diffrn 1.483
_exptl_crystal_density_method 'not measured'
_exptl_crystal_description needle
_exptl_crystal_F_000 1424
_exptl_crystal_size_max 0.18
_exptl_crystal_size_mid 0.03
_exptl_crystal_size_min 0.02
_refine_diff_density_max 1.116
_refine_diff_density_min -1.582
_refine_diff_density_rms 0.200
_refine_ls_extinction_method none
_refine_ls_goodness_of_fit_ref 1.114
_refine_ls_hydrogen_treatment constr
_refine_ls_matrix_type full
_refine_ls_number_parameters 352
_refine_ls_number_reflns 3397
_refine_ls_number_restraints 423
_refine_ls_restrained_S_all 1.057
_refine_ls_R_factor_all 0.2192
_refine_ls_R_factor_gt 0.1089
_refine_ls_shift/su_max 0.000
_refine_ls_shift/su_mean 0.000
_refine_ls_structure_factor_coef Fsqd
_refine_ls_weighting_details 'calc w=1/[\s^2^(Fo^2^)+(0.0000P)^2^+72.1788P] where P=(Fo^2^+2Fc^2^)/3'
_refine_ls_weighting_scheme calc
_refine_ls_wR_factor_gt 0.1905
_refine_ls_wR_factor_ref 0.2333
_reflns_number_gt 1750
_reflns_number_total 3397
_reflns_threshold_expression >2sigma(I)
_cod_data_source_file eCrystal-1103.cif
_cod_data_source_block 2005src0328
_cod_depositor_comments
;
Citation :
Butler, Ian R. and Horton, Peter N. and Hursthouse, Michael B. and 
Coles, Simon J. (2005) 
University of Southampton, Crystal Structure Report Archive. 
(doi:10.5258/ecrystals/1103)

More at:
http://ecrystals.chem.soton.ac.uk/1103/
;
_cod_original_sg_symbol_H-M Pbca
_cod_database_code 1519750

loop_
_symmetry_equiv_pos_as_xyz
'x, y, z'
'-x+1/2, -y, z+1/2'
'-x, y+1/2, -z+1/2'
'x+1/2, -y+1/2, -z'
'-x, -y, -z'
'x-1/2, y, -z-1/2'
'x, -y-1/2, z-1/2'
'-x-1/2, y-1/2, z'

loop_
_atom_site_label
_atom_site_type_symbol
_atom_site_fract_x
_atom_site_fract_y
_atom_site_fract_z
_atom_site_U_iso_or_equiv
_atom_site_adp_type
_atom_site_occupancy
_atom_site_symmetry_multiplicity
_atom_site_calc_flag
_atom_site_refinement_flags
_atom_site_disorder_assembly
_atom_site_disorder_group
C1 C 0.0886(15) 0.7469(8) 0.4102(4) 0.0192(17) Uani 0.852(2) 1 d PDU A 1
C2 C -0.0349(15) 0.7477(8) 0.3694(4) 0.0201(18) Uani 0.852(2) 1 d PDU A 1
C3 C -0.1138(15) 0.8323(8) 0.3679(4) 0.020(2) Uani 0.852(2) 1 d PDU A 1
H3 H -0.2019 0.8507 0.3448 0.024 Uiso 0.852(2) 1 calc PR A 1
C4 C -0.0367(15) 0.8816(8) 0.4065(4) 0.020(2) Uani 0.852(2) 1 d PDU A 1
H4 H -0.0641 0.9401 0.4136 0.024 Uiso 0.852(2) 1 calc PR A 1
C5 C 0.0884(15) 0.8331(8) 0.4341(4) 0.0187(19) Uani 0.852(2) 1 d PDU A 1
H5 H 0.1579 0.8522 0.4622 0.022 Uiso 0.852(2) 1 calc PR A 1
C6 C 0.4102(16) 0.8138(8) 0.3163(5) 0.0237(17) Uani 0.852(2) 1 d PDU A 1
H6 H 0.4758 0.7645 0.3258 0.028 Uiso 0.852(2) 1 calc PR A 1
C7 C 0.2819(15) 0.8173(8) 0.2772(4) 0.0237(18) Uani 0.852(2) 1 d PDU A 1
H7 H 0.2486 0.7711 0.2551 0.028 Uiso 0.852(2) 1 calc PR A 1
C8 C 0.2103(15) 0.9033(8) 0.2768(4) 0.0215(17) Uani 0.852(2) 1 d PDU A 1
H8 H 0.1214 0.9239 0.2546 0.026 Uiso 0.852(2) 1 calc PR A 1
C9 C 0.2956(14) 0.9500(8) 0.3148(4) 0.0211(17) Uani 0.852(2) 1 d PDU A 1
H9 H 0.2715 1.0084 0.3232 0.025 Uiso 0.852(2) 1 calc PR A 1
C10 C 0.4239(15) 0.8990(8) 0.3395(5) 0.0223(17) Uani 0.852(2) 1 d PDU A 1
H10 H 0.5024 0.9168 0.3658 0.027 Uiso 0.852(2) 1 calc PR A 1
C11 C 0.1985(15) 0.6737(8) 0.4262(5) 0.0177(19) Uani 0.852(2) 1 d PDU A 1
H11A H 0.3046 0.6966 0.4426 0.021 Uiso 0.852(2) 1 calc PR A 1
H11B H 0.2337 0.6413 0.3948 0.021 Uiso 0.852(2) 1 calc PR A 1
C12 C 0.2239(19) 0.5391(9) 0.4733(6) 0.023(3) Uani 0.852(2) 1 d PDU A 1
H12A H 0.2568 0.5121 0.4404 0.034 Uiso 0.852(2) 1 calc PR A 1
H12B H 0.1616 0.4972 0.4948 0.034 Uiso 0.852(2) 1 calc PR A 1
H12C H 0.3280 0.5581 0.4917 0.034 Uiso 0.852(2) 1 calc PR A 1
C13 C 0.0744(18) 0.6562(10) 0.5120(5) 0.024(3) Uani 0.852(2) 1 d PDU A 1
H13A H 0.0214 0.6151 0.5361 0.037 Uiso 0.852(2) 1 calc PR A 1
H13B H -0.0057 0.7039 0.5055 0.037 Uiso 0.852(2) 1 calc PR A 1
H13C H 0.1813 0.6787 0.5272 0.037 Uiso 0.852(2) 1 calc PR A 1
C14 C -0.0871(17) 0.6691(10) 0.3342(6) 0.025(2) Uani 0.852(2) 1 d PDU A 1
H14A H -0.0680 0.6832 0.2972 0.030 Uiso 0.852(2) 1 calc PR A 1
H14B H -0.0161 0.6181 0.3431 0.030 Uiso 0.852(2) 1 calc PR A 1
C15 C -0.301(2) 0.6238(9) 0.3949(5) 0.034(3) Uani 0.852(2) 1 d PDU A 1
H15A H -0.2148 0.5806 0.4047 0.051 Uiso 0.852(2) 1 calc PR A 1
H15B H -0.4168 0.5986 0.3976 0.051 Uiso 0.852(2) 1 calc PR A 1
H15C H -0.2925 0.6735 0.4183 0.051 Uiso 0.852(2) 1 calc PR A 1
C16 C -0.317(2) 0.5820(10) 0.3078(6) 0.040(3) Uani 0.852(2) 1 d PDU A 1
H16A H -0.2897 0.5998 0.2722 0.059 Uiso 0.852(2) 1 calc PR A 1
H16B H -0.4412 0.5700 0.3105 0.059 Uiso 0.852(2) 1 calc PR A 1
H16C H -0.2520 0.5300 0.3165 0.059 Uiso 0.852(2) 1 calc PR A 1
N1 N 0.1135(13) 0.6129(7) 0.4632(4) 0.0169(19) Uani 0.852(2) 1 d PDU A 1
N2 N -0.2717(16) 0.6506(9) 0.3436(5) 0.030(2) Uani 0.852(2) 1 d PDU A 1
Ru1 Ru 0.16311(14) 0.84241(7) 0.35211(4) 0.0181(3) Uani 0.852(2) 1 d PDU A 1
C21 C 0.413(4) 0.7437(17) 0.4091(10) 0.020(4) Uani 0.148(2) 1 d PDU A 2
C22 C 0.538(3) 0.7451(17) 0.3688(12) 0.021(4) Uani 0.148(2) 1 d PDU A 2
C23 C 0.618(2) 0.829(2) 0.3686(14) 0.021(4) Uani 0.148(2) 1 d PDU A 2
H23 H 0.7076 0.8482 0.3460 0.025 Uiso 0.148(2) 1 calc PR A 2
C24 C 0.540(4) 0.878(2) 0.4073(12) 0.020(4) Uani 0.148(2) 1 d PDU A 2
H24 H 0.5674 0.9364 0.4148 0.025 Uiso 0.148(2) 1 calc PR A 2
C25 C 0.415(5) 0.829(2) 0.4341(8) 0.020(4) Uani 0.148(2) 1 d PDU A 2
H25 H 0.3455 0.8469 0.4625 0.024 Uiso 0.148(2) 1 calc PR A 2
C26 C 0.094(3) 0.814(2) 0.3160(15) 0.020(2) Uani 0.148(2) 1 d PDU A 2
H26 H 0.0271 0.7650 0.3253 0.024 Uiso 0.148(2) 1 calc PR A 2
C27 C 0.223(5) 0.818(2) 0.2770(9) 0.022(2) Uani 0.148(2) 1 d PDU A 2
H27 H 0.2544 0.7716 0.2545 0.026 Uiso 0.148(2) 1 calc PR A 2
C28 C 0.298(5) 0.903(2) 0.2769(10) 0.0218(19) Uani 0.148(2) 1 d PDU A 2
H28 H 0.3882 0.9228 0.2550 0.026 Uiso 0.148(2) 1 calc PR A 2
C29 C 0.214(4) 0.9503(18) 0.3150(14) 0.021(2) Uani 0.148(2) 1 d PDU A 2
H29 H 0.2399 1.0084 0.3236 0.025 Uiso 0.148(2) 1 calc PR A 2
C30 C 0.083(3) 0.900(2) 0.3393(14) 0.020(2) Uani 0.148(2) 1 d PDU A 2
H30 H 0.0051 0.9186 0.3654 0.024 Uiso 0.148(2) 1 calc PR A 2
C31 C 0.304(5) 0.670(2) 0.4249(17) 0.019(3) Uani 0.148(2) 1 d PDU A 2
H31A H 0.2671 0.6384 0.3935 0.023 Uiso 0.148(2) 1 calc PR A 2
H31B H 0.1993 0.6925 0.4423 0.023 Uiso 0.148(2) 1 calc PR A 2
C32 C 0.431(9) 0.653(4) 0.5101(18) 0.021(6) Uani 0.148(2) 1 d PDU A 2
H32A H 0.3212 0.6676 0.5268 0.031 Uiso 0.148(2) 1 calc PR A 2
H32B H 0.4979 0.7050 0.5038 0.031 Uiso 0.148(2) 1 calc PR A 2
H32C H 0.4962 0.6137 0.5327 0.031 Uiso 0.148(2) 1 calc PR A 2
C33 C 0.291(9) 0.534(3) 0.470(3) 0.022(5) Uani 0.148(2) 1 d PDU A 2
H33A H 0.3536 0.4935 0.4922 0.032 Uiso 0.148(2) 1 calc PR A 2
H33B H 0.2640 0.5062 0.4367 0.032 Uiso 0.148(2) 1 calc PR A 2
H33C H 0.1829 0.5510 0.4871 0.032 Uiso 0.148(2) 1 calc PR A 2
C34 C 0.585(5) 0.672(3) 0.3287(19) 0.021(5) Uani 0.148(2) 1 d PDU A 2
H34A H 0.5091 0.6217 0.3341 0.025 Uiso 0.148(2) 1 calc PR A 2
H34B H 0.5671 0.6935 0.2928 0.025 Uiso 0.148(2) 1 calc PR A 2
C35 C 0.889(7) 0.712(4) 0.335(3) 0.022(7) Uani 0.148(2) 1 d PDU A 2
H35A H 0.9350 0.7190 0.2999 0.033 Uiso 0.148(2) 1 calc PR A 2
H35B H 0.9830 0.6979 0.3590 0.033 Uiso 0.148(2) 1 calc PR A 2
H35C H 0.8350 0.7666 0.3461 0.033 Uiso 0.148(2) 1 calc PR A 2
C36 C 0.800(7) 0.584(4) 0.295(3) 0.022(7) Uani 0.148(2) 1 d PDU A 2
H36A H 0.7118 0.5891 0.2680 0.033 Uiso 0.148(2) 1 calc PR A 2
H36B H 0.7974 0.5260 0.3098 0.033 Uiso 0.148(2) 1 calc PR A 2
H36C H 0.9141 0.5952 0.2799 0.033 Uiso 0.148(2) 1 calc PR A 2
N21 N 0.396(6) 0.610(2) 0.4608(16) 0.020(4) Uani 0.148(2) 1 d PDU A 2
N22 N 0.766(5) 0.647(3) 0.336(2) 0.021(5) Uani 0.148(2) 1 d PDU A 2
Ru21 Ru 0.3415(8) 0.8411(4) 0.3522(3) 0.0214(14) Uani 0.148(2) 1 d PDU A 2

loop_
_atom_site_aniso_label
_atom_site_aniso_U_11
_atom_site_aniso_U_22
_atom_site_aniso_U_33
_atom_site_aniso_U_23
_atom_site_aniso_U_13
_atom_site_aniso_U_12
C1 0.021(3) 0.023(4) 0.013(3) 0.001(3) 0.001(3) -0.001(3)
C2 0.021(4) 0.023(4) 0.017(3) -0.002(3) 0.002(3) -0.001(3)
C3 0.019(4) 0.024(4) 0.016(4) 0.001(4) 0.007(3) 0.005(4)
C4 0.022(4) 0.025(4) 0.013(4) 0.003(4) 0.004(4) 0.003(4)
C5 0.023(4) 0.024(4) 0.009(4) 0.001(4) 0.004(3) 0.002(4)
C6 0.020(3) 0.026(3) 0.025(3) 0.009(3) 0.007(3) -0.003(3)
C7 0.022(4) 0.026(3) 0.023(3) 0.005(3) 0.006(3) -0.003(3)
C8 0.019(4) 0.024(3) 0.020(3) 0.007(3) 0.007(3) -0.005(3)
C9 0.019(3) 0.023(3) 0.021(3) 0.007(3) 0.006(3) -0.007(3)
C10 0.016(3) 0.024(3) 0.027(3) 0.008(3) 0.006(3) -0.006(3)
C11 0.017(4) 0.021(4) 0.014(3) 0.003(3) 0.003(3) -0.001(3)
C12 0.028(7) 0.024(6) 0.017(5) -0.002(5) 0.005(6) 0.003(5)
C13 0.027(6) 0.031(6) 0.016(6) -0.002(6) 0.007(5) 0.008(6)
C14 0.027(4) 0.025(4) 0.024(4) -0.006(4) -0.002(4) 0.000(4)
C15 0.040(8) 0.023(6) 0.040(7) -0.011(6) 0.005(6) -0.015(6)
C16 0.040(7) 0.037(7) 0.042(7) -0.004(6) -0.002(7) -0.010(7)
N1 0.016(4) 0.023(4) 0.011(4) 0.000(3) 0.007(3) 0.005(4)
N2 0.031(4) 0.026(4) 0.031(5) -0.009(4) -0.001(4) -0.004(4)
Ru1 0.0196(5) 0.0226(5) 0.0122(5) 0.0023(6) 0.0014(6) 0.0000(6)
C21 0.022(7) 0.019(7) 0.019(7) 0.004(6) 0.001(7) -0.003(7)
C22 0.023(8) 0.018(8) 0.021(7) 0.005(7) -0.001(7) -0.005(7)
C23 0.024(8) 0.018(8) 0.020(8) 0.005(8) -0.002(8) -0.006(8)
C24 0.023(8) 0.018(8) 0.020(8) 0.005(8) 0.000(8) -0.005(8)
C25 0.023(8) 0.019(8) 0.019(8) 0.004(7) 0.000(8) -0.004(8)
C26 0.020(3) 0.024(3) 0.017(3) 0.003(3) 0.004(3) -0.002(3)
C27 0.020(4) 0.025(4) 0.020(3) 0.005(3) 0.006(3) -0.004(4)
C28 0.020(4) 0.025(3) 0.021(3) 0.006(3) 0.006(3) -0.005(3)
C29 0.019(4) 0.024(4) 0.020(3) 0.006(3) 0.006(4) -0.004(4)
C30 0.019(3) 0.023(3) 0.017(3) 0.004(3) 0.004(3) -0.002(3)
C31 0.020(6) 0.021(5) 0.018(5) 0.003(5) 0.002(5) 0.000(5)
C32 0.021(12) 0.021(12) 0.020(11) 0.002(11) 0.001(11) 0.003(12)
C33 0.024(9) 0.022(8) 0.018(8) 0.001(8) 0.003(9) 0.003(8)
C34 0.023(9) 0.017(9) 0.022(9) 0.005(8) -0.001(8) -0.007(8)
C35 0.024(14) 0.014(13) 0.029(13) 0.002(13) -0.004(13) -0.012(13)
C36 0.023(14) 0.018(13) 0.026(13) 0.005(13) 0.000(13) -0.011(13)
N21 0.021(7) 0.021(7) 0.018(6) 0.002(6) 0.002(7) 0.001(7)
N22 0.023(10) 0.016(10) 0.024(10) 0.005(9) -0.001(9) -0.008(9)
Ru21 0.015(2) 0.019(2) 0.030(2) 0.002(3) 0.003(2) -0.001(2)

loop_
_atom_type_symbol
_atom_type_description
_atom_type_scat_dispersion_real
_atom_type_scat_dispersion_imag
_atom_type_scat_source
C C 0.0033 0.0016 'International Tables Vol C Tables 4.2.6.8 and 6.1.1.4'
H H 0.0000 0.0000 'International Tables Vol C Tables 4.2.6.8 and 6.1.1.4'
N N 0.0061 0.0033 'International Tables Vol C Tables 4.2.6.8 and 6.1.1.4'
Ru Ru -1.2594 0.8363 'International Tables Vol C Tables 4.2.6.8 and 6.1.1.4'

loop_
_geom_angle_atom_site_label_1
_geom_angle_atom_site_label_2
_geom_angle_atom_site_label_3
_geom_angle
_geom_angle_site_symmetry_1
_geom_angle_site_symmetry_3
C2 C1 C5 107.5(10) . .
C2 C1 C11 126.9(11) . .
C5 C1 C11 125.6(10) . .
C2 C1 Ru1 70.5(6) . .
C5 C1 Ru1 70.7(6) . .
C11 C1 Ru1 124.1(8) . .
C1 C2 C3 108.1(10) . .
C1 C2 C14 126.3(11) . .
C3 C2 C14 125.4(11) . .
C1 C2 Ru1 71.4(6) . .
C3 C2 Ru1 71.3(6) . .
C14 C2 Ru1 126.1(8) . .
C4 C3 C2 107.4(10) . .
C4 C3 Ru1 70.9(7) . .
C2 C3 Ru1 69.9(6) . .
C4 C3 H3 126.3 . .
C2 C3 H3 126.3 . .
Ru1 C3 H3 124.5 . .
C3 C4 C5 111.0(10) . .
C3 C4 Ru1 72.0(6) . .
C5 C4 Ru1 71.8(7) . .
C3 C4 H4 124.5 . .
C5 C4 H4 124.5 . .
Ru1 C4 H4 123.3 . .
C4 C5 C1 106.0(10) . .
C4 C5 Ru1 70.4(6) . .
C1 C5 Ru1 70.0(6) . .
C4 C5 H5 127.0 . .
C1 C5 H5 127.0 . .
Ru1 C5 H5 124.3 . .
C7 C6 C10 107.9(10) . .
C7 C6 Ru1 71.0(6) . .
C10 C6 Ru1 72.8(7) . .
C7 C6 H6 126.0 . .
C10 C6 H6 126.0 . .
Ru1 C6 H6 121.9 . .
C6 C7 C8 108.1(10) . .
C6 C7 Ru1 70.9(6) . .
C8 C7 Ru1 71.3(6) . .
C6 C7 H7 125.9 . .
C8 C7 H7 125.9 . .
Ru1 C7 H7 123.5 . .
C9 C8 C7 107.1(10) . .
C9 C8 Ru1 71.3(6) . .
C7 C8 Ru1 70.0(6) . .
C9 C8 H8 126.4 . .
C7 C8 H8 126.4 . .
Ru1 C8 H8 123.9 . .
C8 C9 C10 111.0(10) . .
C8 C9 Ru1 71.7(6) . .
C10 C9 Ru1 72.9(7) . .
C8 C9 H9 124.5 . .
C10 C9 H9 124.5 . .
Ru1 C9 H9 122.5 . .
C9 C10 C6 105.8(10) . .
C9 C10 Ru1 69.5(6) . .
C6 C10 Ru1 68.6(7) . .
C9 C10 H10 127.1 . .
C6 C10 H10 127.1 . .
Ru1 C10 H10 126.3 . .
C1 C11 N1 114.1(9) . .
C1 C11 H11A 108.7 . .
N1 C11 H11A 108.7 . .
C1 C11 H11B 108.7 . .
N1 C11 H11B 108.7 . .
H11A C11 H11B 107.6 . .
N2 C14 C2 107.8(11) . .
N2 C14 H14A 110.1 . .
C2 C14 H14A 110.1 . .
N2 C14 H14B 110.1 . .
C2 C14 H14B 110.1 . .
H14A C14 H14B 108.5 . .
C12 N1 C13 109.3(10) . .
C12 N1 C11 110.7(9) . .
C13 N1 C11 110.4(10) . .
C15 N2 C16 109.9(13) . .
C15 N2 C14 111.6(13) . .
C16 N2 C14 106.0(12) . .
C6 Ru1 C2 124.8(4) . .
C6 Ru1 C7 38.1(4) . .
C2 Ru1 C7 111.1(5) . .
C6 Ru1 C4 163.4(5) . .
C2 Ru1 C4 63.6(4) . .
C7 Ru1 C4 157.5(4) . .
C6 Ru1 C9 63.6(4) . .
C2 Ru1 C9 160.1(4) . .
C7 Ru1 C9 63.1(4) . .
C4 Ru1 C9 113.8(5) . .
C6 Ru1 C1 112.6(5) . .
C2 Ru1 C1 38.1(4) . .
C7 Ru1 C1 126.8(4) . .
C4 Ru1 C1 63.9(4) . .
C9 Ru1 C1 160.9(4) . .
C6 Ru1 C8 64.2(4) . .
C2 Ru1 C8 126.3(4) . .
C7 Ru1 C8 38.7(4) . .
C4 Ru1 C8 124.7(4) . .
C9 Ru1 C8 37.0(4) . .
C1 Ru1 C8 160.8(4) . .
C6 Ru1 C3 158.2(4) . .
C2 Ru1 C3 38.8(4) . .
C7 Ru1 C3 124.5(4) . .
C4 Ru1 C3 37.2(4) . .
C9 Ru1 C3 126.7(4) . .
C1 Ru1 C3 64.2(4) . .
C8 Ru1 C3 111.0(4) . .
C6 Ru1 C5 128.9(4) . .
C2 Ru1 C5 64.6(4) . .
C7 Ru1 C5 162.6(4) . .
C4 Ru1 C5 37.9(4) . .
C9 Ru1 C5 126.8(4) . .
C1 Ru1 C5 39.3(4) . .
C8 Ru1 C5 157.8(4) . .
C3 Ru1 C5 63.8(4) . .
C6 Ru1 C10 38.6(4) . .
C2 Ru1 C10 159.7(4) . .
C7 Ru1 C10 63.7(4) . .
C4 Ru1 C10 129.0(5) . .
C9 Ru1 C10 37.6(4) . .
C1 Ru1 C10 127.4(4) . .
C8 Ru1 C10 63.2(4) . .
C3 Ru1 C10 160.8(4) . .
C5 Ru1 C10 113.9(5) . .
C22 C21 C25 107.6(15) . .
C22 C21 C31 127(2) . .
C25 C21 C31 125(2) . .
C22 C21 Ru21 70.8(9) . .
C25 C21 Ru21 70.9(9) . .
C31 C21 Ru21 125.0(19) . .
C21 C22 C23 107.9(15) . .
C21 C22 C34 129(2) . .
C23 C22 C34 123(2) . .
C21 C22 Ru21 71.2(9) . .
C23 C22 Ru21 71.3(9) . .
C34 C22 Ru21 122(2) . .
C24 C23 C22 107.6(16) . .
C24 C23 Ru21 70.7(10) . .
C22 C23 Ru21 69.9(9) . .
C24 C23 H23 126.2 . .
C22 C23 H23 126.2 . .
Ru21 C23 H23 124.8 . .
C23 C24 C25 110.8(17) . .
C23 C24 Ru21 72.3(10) . .
C25 C24 Ru21 71.9(10) . .
C23 C24 H24 124.6 . .
C25 C24 H24 124.6 . .
Ru21 C24 H24 122.8 . .
C24 C25 C21 106.0(16) . .
C24 C25 Ru21 70.2(10) . .
C21 C25 Ru21 69.9(9) . .
C24 C25 H25 127.0 . .
C21 C25 H25 127.0 . .
Ru21 C25 H25 124.6 . .
C27 C26 C30 107.0(16) . .
C27 C26 Ru21 71.1(10) . .
C30 C26 Ru21 72.4(10) . .
C27 C26 H26 126.5 . .
C30 C26 H26 126.5 . .
Ru21 C26 H26 121.8 . .
C26 C27 C28 108.7(16) . .
C26 C27 Ru21 70.9(9) . .
C28 C27 Ru21 71.1(9) . .
C26 C27 H27 125.7 . .
C28 C27 H27 125.7 . .
Ru21 C27 H27 123.9 . .
C29 C28 C27 107.2(16) . .
C29 C28 Ru21 71.3(9) . .
C27 C28 Ru21 70.2(9) . .
C29 C28 H28 126.4 . .
C27 C28 H28 126.4 . .
Ru21 C28 H28 123.8 . .
C28 C29 C30 110.7(17) . .
C28 C29 Ru21 71.7(10) . .
C30 C29 Ru21 72.7(10) . .
C28 C29 H29 124.6 . .
C30 C29 H29 124.6 . .
Ru21 C29 H29 122.6 . .
C29 C30 C26 106.2(16) . .
C29 C30 Ru21 69.7(9) . .
C26 C30 Ru21 68.7(9) . .
C29 C30 H30 126.9 . .
C26 C30 H30 126.9 . .
Ru21 C30 H30 126.3 . .
C21 C31 N21 112(2) . .
C21 C31 H31A 109.1 . .
N21 C31 H31A 109.1 . .
C21 C31 H31B 109.1 . .
N21 C31 H31B 109.1 . .
H31A C31 H31B 107.9 . .
N21 C32 H32A 109.5 . .
N21 C32 H32B 109.5 . .
H32A C32 H32B 109.5 . .
N21 C32 H32C 109.5 . .
H32A C32 H32C 109.5 . .
H32B C32 H32C 109.5 . .
N21 C33 H33A 109.5 . .
N21 C33 H33B 109.5 . .
H33A C33 H33B 109.5 . .
N21 C33 H33C 109.5 . .
H33A C33 H33C 109.5 . .
H33B C33 H33C 109.5 . .
N22 C34 C22 110(2) . .
N22 C34 H34A 109.8 . .
C22 C34 H34A 109.8 . .
N22 C34 H34B 109.8 . .
C22 C34 H34B 109.8 . .
H34A C34 H34B 108.2 . .
N22 C35 H35A 109.5 . .
N22 C35 H35B 109.5 . .
H35A C35 H35B 109.5 . .
N22 C35 H35C 109.5 . .
H35A C35 H35C 109.5 . .
H35B C35 H35C 109.5 . .
N22 C36 H36A 109.5 . .
N22 C36 H36B 109.5 . .
H36A C36 H36B 109.5 . .
N22 C36 H36C 109.5 . .
H36A C36 H36C 109.5 . .
H36B C36 H36C 109.5 . .
C33 N21 C32 109(3) . .
C33 N21 C31 110(3) . .
C32 N21 C31 110(3) . .
C35 N22 C36 111(3) . .
C35 N22 C34 117(3) . .
C36 N22 C34 105(3) . .
C24 Ru21 C22 63.6(8) . .
C24 Ru21 C26 163.2(12) . .
C22 Ru21 C26 124.7(11) . .
C24 Ru21 C27 157.9(12) . .
C22 Ru21 C27 110.8(10) . .
C26 Ru21 C27 38.0(6) . .
C24 Ru21 C21 64.0(8) . .
C22 Ru21 C21 38.0(5) . .
C26 Ru21 C21 112.3(11) . .
C27 Ru21 C21 126.2(11) . .
C24 Ru21 C29 113.8(11) . .
C22 Ru21 C29 159.3(12) . .
C26 Ru21 C29 64.1(8) . .
C27 Ru21 C29 63.1(8) . .
C21 Ru21 C29 161.8(12) . .
C24 Ru21 C28 124.9(11) . .
C22 Ru21 C28 125.6(11) . .
C26 Ru21 C28 64.5(8) . .
C27 Ru21 C28 38.7(6) . .
C21 Ru21 C28 159.9(12) . .
C29 Ru21 C28 37.0(5) . .
C24 Ru21 C23 37.1(5) . .
C22 Ru21 C23 38.8(6) . .
C26 Ru21 C23 158.3(12) . .
C27 Ru21 C23 124.8(11) . .
C21 Ru21 C23 64.1(8) . .
C29 Ru21 C23 126.2(11) . .
C28 Ru21 C23 110.9(11) . .
C24 Ru21 C25 37.9(6) . .
C22 Ru21 C25 64.5(7) . .
C26 Ru21 C25 128.6(11) . .
C27 Ru21 C25 162.0(12) . .
C21 Ru21 C25 39.2(6) . .
C29 Ru21 C25 127.4(11) . .
C28 Ru21 C25 158.5(12) . .
C23 Ru21 C25 63.5(8) . .
C24 Ru21 C30 128.8(11) . .
C22 Ru21 C30 160.3(12) . .
C26 Ru21 C30 39.0(6) . .
C27 Ru21 C30 63.6(8) . .
C21 Ru21 C30 128.1(11) . .
C29 Ru21 C30 37.6(6) . .
C28 Ru21 C30 63.2(8) . .
C23 Ru21 C30 160.4(12) . .
C25 Ru21 C30 114.4(11) . .

loop_
_geom_bond_atom_site_label_1
_geom_bond_atom_site_label_2
_geom_bond_distance
_geom_bond_site_symmetry_2
C1 C2 1.422(14) .
C1 C5 1.471(15) .
C1 C11 1.479(15) .
C1 Ru1 2.183(11) .
C2 C3 1.449(15) .
C2 C14 1.572(17) .
C2 Ru1 2.171(12) .
C3 C4 1.390(14) .
C3 Ru1 2.189(11) .
C3 H3 0.9500 .
C4 C5 1.418(14) .
C4 Ru1 2.175(12) .
C4 H4 0.9500 .
C5 Ru1 2.193(11) .
C5 H5 0.9500 .
C6 C7 1.417(15) .
C6 C10 1.455(15) .
C6 Ru1 2.170(12) .
C6 H6 0.9500 .
C7 C8 1.445(15) .
C7 Ru1 2.171(11) .
C7 H7 0.9500 .
C8 C9 1.386(14) .
C8 Ru1 2.188(11) .
C8 H8 0.9500 .
C9 C10 1.421(14) .
C9 Ru1 2.183(11) .
C9 H9 0.9500 .
C10 Ru1 2.226(12) .
C10 H10 0.9500 .
C11 N1 1.494(14) .
C11 H11A 0.9900 .
C11 H11B 0.9900 .
C12 N1 1.453(16) .
C12 H12A 0.9800 .
C12 H12B 0.9800 .
C12 H12C 0.9800 .
C13 N1 1.456(15) .
C13 H13A 0.9800 .
C13 H13B 0.9800 .
C13 H13C 0.9800 .
C14 N2 1.479(18) .
C14 H14A 0.9900 .
C14 H14B 0.9900 .
C15 N2 1.404(19) .
C15 H15A 0.9800 .
C15 H15B 0.9800 .
C15 H15C 0.9800 .
C16 N2 1.451(16) .
C16 H16A 0.9800 .
C16 H16B 0.9800 .
C16 H16C 0.9800 .
C21 C22 1.418(19) .
C21 C25 1.47(2) .
C21 C31 1.48(2) .
C21 Ru21 2.178(17) .
C22 C23 1.449(19) .
C22 C34 1.57(2) .
C22 Ru21 2.173(18) .
C23 C24 1.387(19) .
C23 Ru21 2.191(18) .
C23 H23 0.9500 .
C24 C25 1.417(19) .
C24 Ru21 2.170(18) .
C24 H24 0.9500 .
C25 Ru21 2.192(17) .
C25 H25 0.9500 .
C26 C27 1.42(2) .
C26 C30 1.47(2) .
C26 Ru21 2.174(18) .
C26 H26 0.9500 .
C27 C28 1.447(19) .
C27 Ru21 2.176(17) .
C27 H27 0.9500 .
C28 C29 1.387(19) .
C28 Ru21 2.188(17) .
C28 H28 0.9500 .
C29 C30 1.422(19) .
C29 Ru21 2.184(17) .
C29 H29 0.9500 .
C30 Ru21 2.224(18) .
C30 H30 0.9500 .
C31 N21 1.50(2) .
C31 H31A 0.9900 .
C31 H31B 0.9900 .
C32 N21 1.46(2) .
C32 H32A 0.9800 .
C32 H32B 0.9800 .
C32 H32C 0.9800 .
C33 N21 1.45(2) .
C33 H33A 0.9800 .
C33 H33B 0.9800 .
C33 H33C 0.9800 .
C34 N22 1.47(3) .
C34 H34A 0.9900 .
C34 H34B 0.9900 .
C35 N22 1.39(3) .
C35 H35A 0.9800 .
C35 H35B 0.9800 .
C35 H35C 0.9800 .
C36 N22 1.45(2) .
C36 H36A 0.9800 .
C36 H36B 0.9800 .
C36 H36C 0.9800 .
